data_1503046
loop_
_publ_author_name
'Kao, Tzu-Ting'
'Syu, Siang-en'
'Jhang, Yi-Wun'
'Lin, Wenwei'

_publ_section_title
;
 Preparation of tetrasubstituted furans via intramolecular Wittig
 reactions with phosphorus ylides as intermediates.
;
_journal_issue 13
_journal_name_full 'Organic letters'
_journal_page_first 3066
_journal_page_last 3069
_journal_paper_doi 10.1021/ol101080q
_journal_volume 12
_journal_year 2010
_chemical_formula_moiety 'C28 H38 N O P'
_chemical_formula_sum 'C28 H38 N O P'
_chemical_formula_weight 435.56
_chemical_name_systematic
;
 ?
;
_space_group_IT_number 14
_symmetry_cell_setting monoclinic
_symmetry_space_group_name_Hall '-P 2yn'
_symmetry_space_group_name_H-M 'P 1 21/n 1'
_atom_sites_solution_hydrogens geom
_atom_sites_solution_primary direct
_atom_sites_solution_secondary difmap
_audit_creation_method SHELXL-97
_cell_angle_alpha 90.00
_cell_angle_beta 100.9240(10)
_cell_angle_gamma 90.00
_cell_formula_units_Z 4
_cell_length_a 13.0677(3)
_cell_length_b 13.0609(3)
_cell_length_c 15.1264(5)
_cell_measurement_reflns_used 11585
_cell_measurement_temperature 200(2)
_cell_measurement_theta_max 25.028
_cell_measurement_theta_min 2.037
_cell_volume 2534.93(12)
_computing_cell_refinement 'HKL Scalepack (Otwinowski & Minor 1997)'
_computing_data_collection 'Collect (Nonius BV, 1997-2000)'
_computing_data_reduction 'HKL Denzo and Scalepack'
_computing_molecular_graphics 'Ortep-3 for Windows (Farrugia, 1997)'
_computing_publication_material 'WinGX publication routines (Farrugia, 1999)'
_computing_structure_refinement 'SHELXL-97 (Sheldrick, 1997)'
_computing_structure_solution 'SHELXS-86 (Sheldrick, 1986)'
_diffrn_ambient_temperature 200(2)
_diffrn_detector_area_resol_mean 9
_diffrn_measured_fraction_theta_full 0.997
_diffrn_measured_fraction_theta_max 0.997
_diffrn_measurement_device_type KappaCCD
_diffrn_measurement_method 'CCD rotation images, thick slices'
_diffrn_radiation_monochromator graphite
_diffrn_radiation_source 'fine-focus sealed tube'
_diffrn_radiation_type MoK\a
_diffrn_radiation_wavelength 0.71073
_diffrn_reflns_av_R_equivalents 0.0821
_diffrn_reflns_av_sigmaI/netI 0.0844
_diffrn_reflns_limit_h_max 10
_diffrn_reflns_limit_h_min -15
_diffrn_reflns_limit_k_max 15
_diffrn_reflns_limit_k_min -15
_diffrn_reflns_limit_l_max 17
_diffrn_reflns_limit_l_min -16
_diffrn_reflns_number 16773
_diffrn_reflns_theta_full 25.04
_diffrn_reflns_theta_max 25.04
_diffrn_reflns_theta_min 2.08
_exptl_absorpt_coefficient_mu 0.127
_exptl_absorpt_correction_T_max 1.0917
_exptl_absorpt_correction_T_min 0.8785
_exptl_absorpt_correction_type multi-scan
_exptl_absorpt_process_details
;
 ?
;
_exptl_crystal_colour colorless
_exptl_crystal_density_diffrn 1.141
_exptl_crystal_density_method 'not measured'
_exptl_crystal_description prism
_exptl_crystal_F_000 944
_exptl_crystal_size_max 0.24
_exptl_crystal_size_mid 0.18
_exptl_crystal_size_min 0.04
_refine_diff_density_max 0.260
_refine_diff_density_min -0.438
_refine_diff_density_rms 0.075
_refine_ls_extinction_method none
_refine_ls_goodness_of_fit_ref 1.053
_refine_ls_hydrogen_treatment fixed
_refine_ls_matrix_type full
_refine_ls_number_parameters 280
_refine_ls_number_reflns 4472
_refine_ls_number_restraints 0
_refine_ls_restrained_S_all 1.053
_refine_ls_R_factor_all 0.1147
_refine_ls_R_factor_gt 0.0614
_refine_ls_shift/su_max 0.000
_refine_ls_shift/su_mean 0.000
_refine_ls_structure_factor_coef Fsqd
_refine_ls_weighting_details 'calc w=1/[\s^2^(Fo^2^)+(0.0754P)^2^+0.8903P] where P=(Fo^2^+2Fc^2^)/3'
_refine_ls_weighting_scheme calc
_refine_ls_wR_factor_gt 0.1367
_refine_ls_wR_factor_ref 0.1685
_reflns_number_gt 2865
_reflns_number_total 4472
_reflns_threshold_expression >2sigma(I)
_cod_data_source_file ol101080q_si_005.cif
_cod_data_source_block 10540
_cod_original_sg_symbol_H-M 'P 21/n'
_cod_database_code 1503046

loop_
_symmetry_equiv_pos_as_xyz
'x, y, z'
'-x+1/2, y+1/2, -z+1/2'
'-x, -y, -z'
'x-1/2, -y-1/2, z-1/2'

loop_
_atom_site_label
_atom_site_type_symbol
_atom_site_fract_x
_atom_site_fract_y
_atom_site_fract_z
_atom_site_U_iso_or_equiv
_atom_site_adp_type
_atom_site_occupancy
_atom_site_symmetry_multiplicity
_atom_site_calc_flag
_atom_site_refinement_flags
C1 C -0.0315(2) 0.2953(2) 0.0520(2) 0.0311(8) Uani 1 1 d .
C2 C -0.1018(2) 0.2081(2) 0.0663(2) 0.0288(7) Uani 1 1 d .
C3 C -0.1848(2) 0.2284(3) 0.1093(2) 0.0380(8) Uani 1 1 d .
H3 H -0.1935 0.2952 0.1315 0.046 Uiso 1 1 calc R
C4 C -0.2549(3) 0.1519(3) 0.1199(2) 0.0450(9) Uani 1 1 d .
H4 H -0.3106 0.1663 0.1503 0.054 Uiso 1 1 calc R
C5 C -0.2444(3) 0.0554(3) 0.0868(2) 0.0467(10) Uani 1 1 d .
H5 H -0.2928 0.0031 0.0937 0.056 Uiso 1 1 calc R
C6 C -0.1630(3) 0.0352(3) 0.0434(2) 0.0426(9) Uani 1 1 d .
H6 H -0.1556 -0.0313 0.0199 0.051 Uiso 1 1 calc R
C7 C -0.0921(2) 0.1107(3) 0.0338(2) 0.0360(8) Uani 1 1 d .
H7 H -0.0358 0.0954 0.0044 0.043 Uiso 1 1 calc R
C8 C 0.0774(2) 0.2821(2) 0.0741(2) 0.0276(7) Uani 1 1 d .
C9 C 0.1225(2) 0.1943(2) 0.1188(2) 0.0300(7) Uani 1 1 d .
C10 C 0.1460(2) 0.3696(2) 0.0541(2) 0.0278(7) Uani 1 1 d .
H10 H 0.0965 0.4260 0.0308 0.033 Uiso 1 1 calc R
C11 C 0.2093(2) 0.3520(2) -0.0194(2) 0.0298(7) Uani 1 1 d .
C12 C 0.2679(2) 0.2632(3) -0.0226(2) 0.0350(8) Uani 1 1 d .
H12 H 0.2654 0.2098 0.0196 0.042 Uiso 1 1 calc R
C13 C 0.3294(3) 0.2523(3) -0.0869(2) 0.0445(9) Uani 1 1 d .
H13 H 0.3696 0.1919 -0.0880 0.053 Uiso 1 1 calc R
C14 C 0.3329(3) 0.3284(3) -0.1493(2) 0.0501(10) Uani 1 1 d .
H14 H 0.3751 0.3205 -0.1936 0.060 Uiso 1 1 calc R
C15 C 0.2747(3) 0.4161(3) -0.1472(2) 0.0458(9) Uani 1 1 d .
H15 H 0.2769 0.4688 -0.1901 0.055 Uiso 1 1 calc R
C16 C 0.2131(2) 0.4277(3) -0.0826(2) 0.0377(8) Uani 1 1 d .
H16 H 0.1731 0.4884 -0.0818 0.045 Uiso 1 1 calc R
C18 C 0.3376(2) 0.3382(2) 0.1963(2) 0.0337(8) Uani 1 1 d .
H18A H 0.3098 0.2686 0.2029 0.040 Uiso 1 1 calc R
H18B H 0.3835 0.3342 0.1513 0.040 Uiso 1 1 calc R
C19 C 0.4032(2) 0.3712(3) 0.2870(2) 0.0396(9) Uani 1 1 d .
H19A H 0.4171 0.4456 0.2853 0.048 Uiso 1 1 calc R
H19B H 0.3628 0.3588 0.3352 0.048 Uiso 1 1 calc R
C20 C 0.5066(2) 0.3140(3) 0.3098(2) 0.0454(10) Uani 1 1 d .
H20A H 0.5386 0.3277 0.3734 0.055 Uiso 1 1 calc R
H20B H 0.4930 0.2396 0.3036 0.055 Uiso 1 1 calc R
C21 C 0.5823(3) 0.3435(4) 0.2513(3) 0.0771(15) Uani 1 1 d .
H21A H 0.6469 0.3043 0.2691 0.116 Uiso 1 1 calc R
H21B H 0.5977 0.4168 0.2582 0.116 Uiso 1 1 calc R
H21C H 0.5520 0.3287 0.1883 0.116 Uiso 1 1 calc R
C22 C 0.2791(2) 0.5450(2) 0.1266(2) 0.0321(8) Uani 1 1 d .
H22A H 0.2255 0.5779 0.0803 0.038 Uiso 1 1 calc R
H22B H 0.2887 0.5887 0.1810 0.038 Uiso 1 1 calc R
C23 C 0.3823(2) 0.5432(2) 0.0917(2) 0.0342(8) Uani 1 1 d .
H23A H 0.4409 0.5356 0.1434 0.041 Uiso 1 1 calc R
H23B H 0.3828 0.4831 0.0519 0.041 Uiso 1 1 calc R
C24 C 0.3981(3) 0.6400(3) 0.0400(2) 0.0456(9) Uani 1 1 d .
H24A H 0.4678 0.6373 0.0234 0.055 Uiso 1 1 calc R
H24B H 0.3455 0.6417 -0.0164 0.055 Uiso 1 1 calc R
C25 C 0.3897(3) 0.7379(3) 0.0923(3) 0.0562(11) Uani 1 1 d .
H25A H 0.4003 0.7970 0.0551 0.084 Uiso 1 1 calc R
H25B H 0.4430 0.7380 0.1474 0.084 Uiso 1 1 calc R
H25C H 0.3204 0.7421 0.1080 0.084 Uiso 1 1 calc R
C26 C 0.1547(2) 0.4389(2) 0.2409(2) 0.0322(8) Uani 1 1 d .
H26A H 0.1286 0.3710 0.2556 0.039 Uiso 1 1 calc R
H26B H 0.2011 0.4650 0.2957 0.039 Uiso 1 1 calc R
C27 C 0.0624(3) 0.5111(3) 0.2167(2) 0.0439(9) Uani 1 1 d .
H27A H 0.0886 0.5810 0.2086 0.053 Uiso 1 1 calc R
H27B H 0.0195 0.4894 0.1586 0.053 Uiso 1 1 calc R
C28 C -0.0059(3) 0.5143(3) 0.2879(2) 0.0494(10) Uani 1 1 d .
H28A H -0.0677 0.5574 0.2655 0.059 Uiso 1 1 calc R
H28B H -0.0310 0.4442 0.2966 0.059 Uiso 1 1 calc R
C29 C 0.0488(3) 0.5555(3) 0.3779(2) 0.0566(11) Uani 1 1 d .
H29A H 0.0005 0.5553 0.4202 0.085 Uiso 1 1 calc R
H29B H 0.0723 0.6256 0.3703 0.085 Uiso 1 1 calc R
H29C H 0.1091 0.5122 0.4015 0.085 Uiso 1 1 calc R
N1 N 0.1648(2) 0.1242(2) 0.1565(2) 0.0436(8) Uani 1 1 d .
O1 O -0.07412(16) 0.37744(17) 0.02052(16) 0.0436(6) Uani 1 1 d .
P1 P 0.23011(6) 0.42266(6) 0.15418(6) 0.0280(2) Uani 1 1 d .

loop_
_atom_site_aniso_label
_atom_site_aniso_U_11
_atom_site_aniso_U_22
_atom_site_aniso_U_33
_atom_site_aniso_U_23
_atom_site_aniso_U_13
_atom_site_aniso_U_12
C1 0.0318(18) 0.0265(18) 0.0337(19) 0.0006(15) 0.0027(15) -0.0010(15)
C2 0.0237(16) 0.0310(19) 0.0293(18) 0.0015(15) -0.0007(14) -0.0012(14)
C3 0.0337(19) 0.040(2) 0.040(2) -0.0030(17) 0.0071(16) -0.0014(16)
C4 0.036(2) 0.054(3) 0.047(2) 0.0039(19) 0.0136(17) -0.0061(18)
C5 0.042(2) 0.048(3) 0.049(2) 0.0055(19) 0.0050(18) -0.0187(18)
C6 0.042(2) 0.0309(19) 0.053(2) -0.0052(17) 0.0051(18) -0.0084(17)
C7 0.0315(19) 0.035(2) 0.043(2) -0.0015(16) 0.0097(16) -0.0020(15)
C8 0.0277(17) 0.0254(17) 0.0284(18) 0.0017(14) 0.0023(14) 0.0018(14)
C9 0.0265(17) 0.0304(19) 0.0313(19) -0.0016(16) 0.0010(14) -0.0073(15)
C10 0.0261(17) 0.0251(17) 0.0300(18) 0.0045(15) -0.0003(14) 0.0002(13)
C11 0.0256(17) 0.0331(19) 0.0273(18) -0.0024(15) -0.0035(13) -0.0038(14)
C12 0.0306(18) 0.036(2) 0.038(2) -0.0042(16) 0.0040(15) -0.0027(15)
C13 0.036(2) 0.050(2) 0.047(2) -0.0109(19) 0.0088(18) 0.0020(17)
C14 0.035(2) 0.077(3) 0.039(2) -0.009(2) 0.0090(17) -0.005(2)
C15 0.042(2) 0.063(3) 0.032(2) 0.0069(19) 0.0043(16) -0.014(2)
C16 0.0315(18) 0.041(2) 0.038(2) 0.0040(18) -0.0003(15) -0.0012(16)
C18 0.0308(18) 0.0293(18) 0.038(2) -0.0032(15) -0.0016(15) 0.0032(14)
C19 0.0351(19) 0.045(2) 0.034(2) -0.0023(17) -0.0038(15) 0.0035(16)
C20 0.038(2) 0.041(2) 0.048(2) -0.0033(18) -0.0139(17) 0.0073(17)
C21 0.037(2) 0.123(4) 0.070(3) -0.006(3) 0.005(2) 0.023(2)
C22 0.0312(18) 0.0279(18) 0.0346(19) -0.0039(15) -0.0003(14) 0.0006(14)
C23 0.0258(18) 0.035(2) 0.040(2) -0.0047(16) 0.0011(14) -0.0013(14)
C24 0.040(2) 0.049(2) 0.047(2) 0.0027(19) 0.0065(17) -0.0088(18)
C25 0.053(2) 0.038(2) 0.077(3) 0.001(2) 0.011(2) -0.0067(18)
C26 0.0322(18) 0.034(2) 0.0297(19) -0.0009(15) 0.0040(14) -0.0010(15)
C27 0.039(2) 0.055(2) 0.036(2) -0.0021(18) 0.0020(16) 0.0111(17)
C28 0.035(2) 0.067(3) 0.048(2) -0.012(2) 0.0122(17) 0.0014(18)
C29 0.051(2) 0.078(3) 0.042(2) -0.009(2) 0.0132(19) 0.007(2)
N1 0.0443(18) 0.0353(18) 0.0468(19) 0.0118(15) -0.0029(14) 0.0020(14)
O1 0.0284(12) 0.0329(14) 0.0659(17) 0.0133(12) -0.0005(11) 0.0029(10)
P1 0.0259(4) 0.0265(5) 0.0301(5) -0.0013(4) 0.0011(3) 0.0006(4)

loop_
_atom_type_symbol
_atom_type_description
_atom_type_scat_dispersion_real
_atom_type_scat_dispersion_imag
_atom_type_scat_source
C C 0.0033 0.0016 'International Tables Vol C Tables 4.2.6.8 and 6.1.1.4'
H H 0.0000 0.0000 'International Tables Vol C Tables 4.2.6.8 and 6.1.1.4'
N N 0.0061 0.0033 'International Tables Vol C Tables 4.2.6.8 and 6.1.1.4'
O O 0.0106 0.0060 'International Tables Vol C Tables 4.2.6.8 and 6.1.1.4'
P P 0.1023 0.0942 'International Tables Vol C Tables 4.2.6.8 and 6.1.1.4'

loop_
_geom_angle_atom_site_label_1
_geom_angle_atom_site_label_2
_geom_angle_atom_site_label_3
_geom_angle
O1 C1 C8 123.3(3)
O1 C1 C2 117.4(3)
C8 C1 C2 119.4(3)
C7 C2 C3 118.4(3)
C7 C2 C1 123.2(3)
C3 C2 C1 118.3(3)
C4 C3 C2 120.5(3)
C4 C3 H3 119.7
C2 C3 H3 119.7
C5 C4 C3 120.4(3)
C5 C4 H4 119.8
C3 C4 H4 119.8
C4 C5 C6 119.3(3)
C4 C5 H5 120.4
C6 C5 H5 120.4
C5 C6 C7 120.6(3)
C5 C6 H6 119.7
C7 C6 H6 119.7
C6 C7 C2 120.9(3)
C6 C7 H7 119.6
C2 C7 H7 119.6
C9 C8 C1 121.8(3)
C9 C8 C10 120.1(3)
C1 C8 C10 118.0(3)
N1 C9 C8 176.4(3)
C8 C10 C11 117.1(2)
C8 C10 P1 113.9(2)
C11 C10 P1 109.67(19)
C8 C10 H10 105.0
C11 C10 H10 105.0
P1 C10 H10 105.0
C16 C11 C12 118.6(3)
C16 C11 C10 119.5(3)
C12 C11 C10 121.8(3)
C13 C12 C11 120.4(3)
C13 C12 H12 119.8
C11 C12 H12 119.8
C14 C13 C12 120.5(3)
C14 C13 H13 119.7
C12 C13 H13 119.7
C13 C14 C15 119.6(3)
C13 C14 H14 120.2
C15 C14 H14 120.2
C14 C15 C16 120.2(3)
C14 C15 H15 119.9
C16 C15 H15 119.9
C11 C16 C15 120.7(3)
C11 C16 H16 119.7
C15 C16 H16 119.7
C19 C18 P1 114.1(2)
C19 C18 H18A 108.7
P1 C18 H18A 108.7
C19 C18 H18B 108.7
P1 C18 H18B 108.7
H18A C18 H18B 107.6
C20 C19 C18 112.6(3)
C20 C19 H19A 109.1
C18 C19 H19A 109.1
C20 C19 H19B 109.1
C18 C19 H19B 109.1
H19A C19 H19B 107.8
C21 C20 C19 113.4(3)
C21 C20 H20A 108.9
C19 C20 H20A 108.9
C21 C20 H20B 108.9
C19 C20 H20B 108.9
H20A C20 H20B 107.7
C20 C21 H21A 109.5
C20 C21 H21B 109.5
H21A C21 H21B 109.5
C20 C21 H21C 109.5
H21A C21 H21C 109.5
H21B C21 H21C 109.5
C23 C22 P1 116.1(2)
C23 C22 H22A 108.3
P1 C22 H22A 108.3
C23 C22 H22B 108.3
P1 C22 H22B 108.3
H22A C22 H22B 107.4
C24 C23 C22 112.1(3)
C24 C23 H23A 109.2
C22 C23 H23A 109.2
C24 C23 H23B 109.2
C22 C23 H23B 109.2
H23A C23 H23B 107.9
C25 C24 C23 113.7(3)
C25 C24 H24A 108.8
C23 C24 H24A 108.8
C25 C24 H24B 108.8
C23 C24 H24B 108.8
H24A C24 H24B 107.7
C24 C25 H25A 109.5
C24 C25 H25B 109.5
H25A C25 H25B 109.5
C24 C25 H25C 109.5
H25A C25 H25C 109.5
H25B C25 H25C 109.5
C27 C26 P1 114.7(2)
C27 C26 H26A 108.6
P1 C26 H26A 108.6
C27 C26 H26B 108.6
P1 C26 H26B 108.6
H26A C26 H26B 107.6
C28 C27 C26 113.0(3)
C28 C27 H27A 109.0
C26 C27 H27A 109.0
C28 C27 H27B 109.0
C26 C27 H27B 109.0
H27A C27 H27B 107.8
C29 C28 C27 113.9(3)
C29 C28 H28A 108.8
C27 C28 H28A 108.8
C29 C28 H28B 108.8
C27 C28 H28B 108.8
H28A C28 H28B 107.7
C28 C29 H29A 109.5
C28 C29 H29B 109.5
H29A C29 H29B 109.5
C28 C29 H29C 109.5
H29A C29 H29C 109.5
H29B C29 H29C 109.5
C26 P1 C22 109.47(15)
C26 P1 C18 108.18(15)
C22 P1 C18 109.73(14)
C26 P1 C10 108.79(14)
C22 P1 C10 109.19(14)
C18 P1 C10 111.44(14)

loop_
_geom_bond_atom_site_label_1
_geom_bond_atom_site_label_2
_geom_bond_distance
C1 O1 1.260(4)
C1 C8 1.409(4)
C1 C2 1.505(4)
C2 C7 1.378(4)
C2 C3 1.392(4)
C3 C4 1.385(4)
C3 H3 0.9500
C4 C5 1.374(5)
C4 H4 0.9500
C5 C6 1.376(5)
C5 H5 0.9500
C6 C7 1.380(4)
C6 H6 0.9500
C7 H7 0.9500
C8 C9 1.404(4)
C8 C10 1.517(4)
C9 N1 1.161(4)
C10 C11 1.524(4)
C10 P1 1.831(3)
C10 H10 1.0000
C11 C16 1.383(4)
C11 C12 1.396(4)
C12 C13 1.380(4)
C12 H12 0.9500
C13 C14 1.378(5)
C13 H13 0.9500
C14 C15 1.379(5)
C14 H14 0.9500
C15 C16 1.386(5)
C15 H15 0.9500
C16 H16 0.9500
C18 C19 1.535(4)
C18 P1 1.805(3)
C18 H18A 0.9900
C18 H18B 0.9900
C19 C20 1.526(4)
C19 H19A 0.9900
C19 H19B 0.9900
C20 C21 1.497(5)
C20 H20A 0.9900
C20 H20B 0.9900
C21 H21A 0.9800
C21 H21B 0.9800
C21 H21C 0.9800
C22 C23 1.538(4)
C22 P1 1.800(3)
C22 H22A 0.9900
C22 H22B 0.9900
C23 C24 1.521(4)
C23 H23A 0.9900
C23 H23B 0.9900
C24 C25 1.519(5)
C24 H24A 0.9900
C24 H24B 0.9900
C25 H25A 0.9800
C25 H25B 0.9800
C25 H25C 0.9800
C26 C27 1.520(4)
C26 P1 1.796(3)
C26 H26A 0.9900
C26 H26B 0.9900
C27 C28 1.525(4)
C27 H27A 0.9900
C27 H27B 0.9900
C28 C29 1.511(5)
C28 H28A 0.9900
C28 H28B 0.9900
C29 H29A 0.9800
C29 H29B 0.9800
C29 H29C 0.9800
